data_4344574
loop_
_publ_author_name
'An, Donghai'
'Kong, Qingrong'
'Zhang, Min'
'Yang, Yun'
'Li, Danni'
'Yang, Zhihua'
'Pan, Shilie'
'Chen, Huimin'
'Su, Zhi'
'Sun, Yi'
'Mutailipu, Miriding'

_publ_section_title
;
 Versatile Coordination Mode of LiNaB8O13 and \a- and \b-LiKB8O13 via the
 Flexible Assembly of Four-Connected B5O10 and B3O7 Groups.
;
_journal_issue 2
_journal_name_full 'Inorganic chemistry'
_journal_page_first 552
_journal_page_last 554
_journal_paper_doi 10.1021/acs.inorgchem.5b02500
_journal_volume 55
_journal_year 2016
_chemical_formula_sum 'B8 Li Na O13'
_chemical_formula_weight 324.41
_chemical_name_systematic
; 
 ? 
;
_space_group_IT_number 15
_symmetry_cell_setting monoclinic
_symmetry_space_group_name_Hall '-C 2yc'
_symmetry_space_group_name_H-M 'C 1 2/c 1'
_atom_sites_solution_hydrogens none
_atom_sites_solution_primary direct
_atom_sites_solution_secondary difmap
_audit_creation_method SHELXL-97
_cell_angle_alpha 90.00
_cell_angle_beta 113.990(5)
_cell_angle_gamma 90.00
_cell_formula_units_Z 8
_cell_length_a 19.232(10)
_cell_length_b 6.636(4)
_cell_length_c 17.307(9)
_cell_measurement_reflns_used 1448
_cell_measurement_temperature 296(2)
_cell_measurement_theta_max 27.24
_cell_measurement_theta_min 2.58
_cell_volume 2018.0(19)
_computing_cell_refinement 'Bruker SMART'
_computing_data_collection 'Bruker SMART'
_computing_data_reduction 'Bruker SAINT'
_computing_molecular_graphics 'Bruker SHELXTL'
_computing_publication_material 'Bruker SHELXTL'
_computing_structure_refinement 'SHELXL-97 (Sheldrick, 1997)'
_computing_structure_solution 'SHELXS-97 (Sheldrick, 1990)'
_diffrn_ambient_temperature 296(2)
_diffrn_measured_fraction_theta_full 0.989
_diffrn_measured_fraction_theta_max 0.989
_diffrn_measurement_device_type 'CCD area detector'
_diffrn_measurement_method 'phi and omega scans'
_diffrn_radiation_monochromator graphite
_diffrn_radiation_source 'fine-focus sealed tube'
_diffrn_radiation_type MoK\a
_diffrn_radiation_wavelength 0.71073
_diffrn_reflns_av_R_equivalents 0.0288
_diffrn_reflns_av_sigmaI/netI 0.0361
_diffrn_reflns_limit_h_max 24
_diffrn_reflns_limit_h_min -24
_diffrn_reflns_limit_k_max 6
_diffrn_reflns_limit_k_min -8
_diffrn_reflns_limit_l_max 22
_diffrn_reflns_limit_l_min -22
_diffrn_reflns_number 5937
_diffrn_reflns_theta_full 27.65
_diffrn_reflns_theta_max 27.65
_diffrn_reflns_theta_min 2.32
_exptl_absorpt_coefficient_mu 0.235
_exptl_absorpt_correction_T_max 0.986
_exptl_absorpt_correction_T_min 0.5584
_exptl_absorpt_correction_type numerical
_exptl_absorpt_process_details faced-indexed
_exptl_crystal_colour colorless
_exptl_crystal_density_diffrn 2.136
_exptl_crystal_density_method 'not measured'
_exptl_crystal_description block
_exptl_crystal_F_000 1264
_exptl_crystal_size_max 0.42
_exptl_crystal_size_mid 0.169
_exptl_crystal_size_min 0.155
_refine_diff_density_max 0.284
_refine_diff_density_min -0.372
_refine_diff_density_rms 0.070
_refine_ls_extinction_method SHELXL
_refine_ls_goodness_of_fit_ref 1.042
_refine_ls_hydrogen_treatment none
_refine_ls_matrix_type full
_refine_ls_number_parameters 208
_refine_ls_number_reflns 2334
_refine_ls_number_restraints 0
_refine_ls_restrained_S_all 1.042
_refine_ls_R_factor_all 0.0562
_refine_ls_R_factor_gt 0.0412
_refine_ls_shift/su_max 0.000
_refine_ls_shift/su_mean 0.000
_refine_ls_structure_factor_coef Fsqd
_refine_ls_weighting_details 'calc w=1/[\s^2^(Fo^2^)+(0.0569P)^2^+1.7622P] where P=(Fo^2^+2Fc^2^)/3'
_refine_ls_weighting_scheme calc
_refine_ls_wR_factor_gt 0.1065
_refine_ls_wR_factor_ref 0.1147
_reflns_number_gt 1811
_reflns_number_total 2334
_reflns_threshold_expression >2sigma(I)
_cod_data_source_file ic5b02500_si_002.cif
_cod_data_source_block 3
_cod_depositor_comments
;
The following automatic conversions were performed:

'_symmetry_cell_setting' value 'Monoclinic' changed to 'monoclinic'
according to
/usr/data/users/saulius/crontab/automatic-downloads/current/ACS/lib/dictionaries/cif_core.dic
dictionary named 'cif_core.dic' version 2.4.2 from 2011-04-26.

'_exptl_absorpt_correction_type' value 'Numerical' changed to
'numerical' according to
/usr/data/users/saulius/crontab/automatic-downloads/current/ACS/lib/dictionaries/cif_core.dic
dictionary named 'cif_core.dic' version 2.4.2 from 2011-04-26.

Automatic conversion script
Id: cif_fix_values 4268 2015-11-12 08:31:59Z antanas 
;
_cod_original_cell_volume 2018.0(18)
_cod_original_sg_symbol_H-M C2/c
_cod_database_code 4344574

loop_
_symmetry_equiv_pos_as_xyz
'x, y, z'
'-x, y, -z+1/2'
'x+1/2, y+1/2, z'
'-x+1/2, y+1/2, -z+1/2'
'-x, -y, -z'
'x, -y, z-1/2'
'-x+1/2, -y+1/2, -z'
'x+1/2, -y+1/2, z-1/2'

loop_
_atom_site_label
_atom_site_type_symbol
_atom_site_fract_x
_atom_site_fract_y
_atom_site_fract_z
_atom_site_U_iso_or_equiv
_atom_site_adp_type
_atom_site_occupancy
_atom_site_symmetry_multiplicity
_atom_site_calc_flag
Li1 Li -0.1506(2) -0.0088(6) -0.0260(2) 0.0260(9) Uani 1 1 d
Na1 Na 0.10871(5) 0.55150(14) 0.13605(6) 0.0274(3) Uani 1 1 d
B1 B 0.22726(13) 0.5142(4) 0.02791(14) 0.0158(5) Uani 1 1 d
B2 B 0.23962(13) 1.0006(4) 0.20786(15) 0.0170(5) Uani 1 1 d
B3 B -0.00238(12) 0.2537(3) 0.08997(14) 0.0139(5) Uani 1 1 d
B4 B -0.09219(12) 0.5492(3) 0.05632(14) 0.0138(5) Uani 1 1 d
B5 B -0.02800(12) 0.8973(4) 0.08118(14) 0.0146(5) Uani 1 1 d
B6 B 0.30705(13) 0.5171(4) 0.18420(15) 0.0168(5) Uani 1 1 d
B7 B 0.18065(13) 0.5094(4) 0.37708(15) 0.0168(5) Uani 1 1 d
B8 B 0.10085(13) 1.0166(4) 0.16872(15) 0.0155(5) Uani 1 1 d
O1 O 0.15661(8) 0.5204(2) 0.02310(9) 0.0157(3) Uani 1 1 d
O2 O 0.07193(7) 0.2142(2) 0.13695(9) 0.0189(3) Uani 1 1 d
O3 O -0.08422(7) 0.7645(2) 0.04273(9) 0.0173(3) Uani 1 1 d
O4 O -0.02273(7) 0.4455(2) 0.06952(9) 0.0157(3) Uani 1 1 d
O5 O 0.16909(8) 0.9810(2) 0.14756(9) 0.0169(3) Uani 1 1 d
O6 O -0.05334(7) 0.0956(2) 0.06098(9) 0.0187(3) Uani 1 1 d
O7 O 0.24602(8) 0.5197(3) 0.20745(9) 0.0240(4) Uani 1 1 d
O8 O 0.24237(8) 0.4981(2) -0.04444(9) 0.0209(4) Uani 1 1 d
O9 O 0.04606(7) 0.8569(2) 0.12710(9) 0.0175(3) Uani 1 1 d
O10 O 0.19492(8) 0.5061(3) 0.30556(9) 0.0228(4) Uani 1 1 d
O11 O 0.29249(8) 0.5258(3) 0.09994(9) 0.0225(4) Uani 1 1 d
O12 O 0.12263(8) 1.0064(2) 0.25869(9) 0.0199(4) Uani 1 1 d
O13 O 0.11046(8) 0.5217(2) 0.37086(9) 0.0187(3) Uani 1 1 d

loop_
_atom_site_aniso_label
_atom_site_aniso_U_11
_atom_site_aniso_U_22
_atom_site_aniso_U_33
_atom_site_aniso_U_23
_atom_site_aniso_U_13
_atom_site_aniso_U_12
Li1 0.0143(17) 0.035(2) 0.024(2) 0.0020(17) 0.0033(16) -0.0007(16)
Na1 0.0172(4) 0.0209(5) 0.0400(6) -0.0011(4) 0.0074(4) 0.0002(4)
B1 0.0160(11) 0.0172(12) 0.0147(11) 0.0002(9) 0.0068(9) -0.0002(9)
B2 0.0141(11) 0.0202(12) 0.0157(11) -0.0004(9) 0.0052(9) 0.0008(9)
B3 0.0138(10) 0.0141(11) 0.0145(11) 0.0007(9) 0.0064(9) 0.0006(9)
B4 0.0105(10) 0.0142(11) 0.0159(11) -0.0010(9) 0.0047(9) -0.0002(8)
B5 0.0142(10) 0.0154(11) 0.0145(10) -0.0004(9) 0.0061(9) 0.0004(9)
B6 0.0146(11) 0.0195(12) 0.0147(11) -0.0012(9) 0.0042(9) -0.0019(9)
B7 0.0155(11) 0.0191(12) 0.0154(11) -0.0014(9) 0.0059(9) -0.0012(9)
B8 0.0123(10) 0.0152(12) 0.0160(11) -0.0001(9) 0.0026(9) 0.0007(9)
O1 0.0123(7) 0.0202(8) 0.0142(7) -0.0031(6) 0.0051(6) -0.0031(6)
O2 0.0117(7) 0.0140(8) 0.0251(8) 0.0001(6) 0.0014(6) -0.0006(6)
O3 0.0130(7) 0.0124(7) 0.0222(8) 0.0003(6) 0.0027(6) -0.0001(6)
O4 0.0129(7) 0.0118(7) 0.0225(8) 0.0012(6) 0.0072(6) 0.0008(5)
O5 0.0119(7) 0.0230(8) 0.0142(7) -0.0003(6) 0.0035(6) 0.0009(6)
O6 0.0115(7) 0.0117(8) 0.0262(8) 0.0017(6) 0.0008(6) 0.0008(6)
O7 0.0117(7) 0.0473(11) 0.0127(7) 0.0015(7) 0.0047(6) 0.0022(7)
O8 0.0114(7) 0.0382(10) 0.0132(7) 0.0000(6) 0.0050(6) 0.0000(6)
O9 0.0127(7) 0.0141(8) 0.0199(7) 0.0010(6) 0.0006(6) 0.0011(6)
O10 0.0121(7) 0.0424(10) 0.0137(7) 0.0006(7) 0.0050(6) 0.0003(6)
O11 0.0119(7) 0.0409(10) 0.0137(8) -0.0007(7) 0.0042(6) -0.0023(7)
O12 0.0122(7) 0.0300(9) 0.0163(8) -0.0002(6) 0.0046(6) 0.0002(6)
O13 0.0115(7) 0.0295(9) 0.0141(7) -0.0001(6) 0.0040(6) 0.0010(6)

loop_
_atom_type_symbol
_atom_type_description
_atom_type_scat_dispersion_real
_atom_type_scat_dispersion_imag
_atom_type_scat_source
Li Li -0.0003 0.0001 'International Tables Vol C Tables 4.2.6.8 and 6.1.1.4'
Na Na 0.0362 0.0249 'International Tables Vol C Tables 4.2.6.8 and 6.1.1.4'
B B 0.0013 0.0007 'International Tables Vol C Tables 4.2.6.8 and 6.1.1.4'
O O 0.0106 0.0060 'International Tables Vol C Tables 4.2.6.8 and 6.1.1.4'

loop_
_geom_angle_atom_site_label_1
_geom_angle_atom_site_label_2
_geom_angle_atom_site_label_3
_geom_angle
_geom_angle_site_symmetry_1
_geom_angle_site_symmetry_3
O8 Li1 O6 136.1(2) 3_445 .
O8 Li1 O5 95.81(18) 3_445 5_565
O6 Li1 O5 118.5(2) . 5_565
O8 Li1 O3 119.1(2) 3_445 1_545
O6 Li1 O3 68.82(14) . 1_545
O5 Li1 O3 119.3(2) 5_565 1_545
O8 Li1 B5 140.1(2) 3_445 1_545
O6 Li1 B5 35.37(10) . 1_545
O5 Li1 B5 122.31(19) 5_565 1_545
O3 Li1 B5 33.78(9) 1_545 1_545
O8 Li1 Na1 108.70(16) 3_445 5_565
O6 Li1 Na1 77.17(13) . 5_565
O5 Li1 Na1 52.21(11) 5_565 5_565
O3 Li1 Na1 132.24(15) 1_545 5_565
B5 Li1 Na1 104.44(13) 1_545 5_565
O9 Na1 O2 132.84(7) . .
O9 Na1 O4 79.01(6) . .
O2 Na1 O4 57.76(5) . .
O9 Na1 O7 122.38(7) . .
O2 Na1 O7 100.48(6) . .
O4 Na1 O7 158.07(7) . .
O9 Na1 O1 111.52(6) . .
O2 Na1 O1 97.76(6) . .
O4 Na1 O1 104.56(7) . .
O7 Na1 O1 73.66(6) . .
O9 Na1 O10 103.80(6) . .
O2 Na1 O10 86.61(6) . .
O4 Na1 O10 122.61(6) . .
O7 Na1 O10 52.06(5) . .
O1 Na1 O10 125.25(7) . .
O9 Na1 B2 115.64(7) . 4_545
O2 Na1 B2 94.01(7) . 4_545
O4 Na1 B2 144.96(7) . 4_545
O7 Na1 B2 25.69(5) . 4_545
O1 Na1 B2 99.14(7) . 4_545
O10 Na1 B2 26.37(5) . 4_545
O9 Na1 Li1 59.10(8) . 5_565
O2 Na1 Li1 151.78(8) . 5_565
O4 Na1 Li1 112.55(7) . 5_565
O7 Na1 Li1 85.25(7) . 5_565
O1 Na1 Li1 57.03(8) . 5_565
O10 Na1 Li1 117.45(7) . 5_565
B2 Na1 Li1 101.93(8) 4_545 5_565
O1 B1 O11 126.4(2) . .
O1 B1 O8 121.71(19) . .
O11 B1 O8 111.92(18) . .
O5 B2 O10 125.4(2) . 4
O5 B2 O7 122.51(18) . 4
O10 B2 O7 112.08(18) 4 4
O5 B2 Na1 172.05(15) . 4
O10 B2 Na1 62.52(11) 4 4
O7 B2 Na1 49.56(10) 4 4
O4 B3 O2 117.90(19) . .
O4 B3 O6 122.56(18) . .
O2 B3 O6 119.43(19) . .
O4 B4 O13 109.85(17) . 2
O4 B4 O3 109.98(16) . .
O13 B4 O3 109.89(17) 2 .
O4 B4 O1 111.47(17) . 5_565
O13 B4 O1 110.81(16) 2 5_565
O3 B4 O1 104.74(16) . 5_565
O3 B5 O9 127.4(2) . .
O3 B5 O6 111.42(18) . 1_565
O9 B5 O6 120.83(19) . 1_565
O3 B5 Li1 56.68(14) . 1_565
O9 B5 Li1 166.68(18) . 1_565
O6 B5 Li1 55.43(13) 1_565 1_565
O12 B6 O11 120.37(19) 4_545 .
O12 B6 O7 121.1(2) 4_545 .
O11 B6 O7 118.53(18) . .
O13 B7 O10 120.20(19) . .
O13 B7 O8 121.5(2) . 6_566
O10 B7 O8 118.33(19) . 6_566
O12 B8 O2 110.63(18) . 1_565
O12 B8 O9 109.46(17) . .
O2 B8 O9 112.46(17) 1_565 .
O12 B8 O5 110.72(16) . .
O2 B8 O5 106.67(17) 1_565 .
O9 B8 O5 106.82(17) . .
B1 O1 B4 119.37(16) . 5_565
B1 O1 Na1 130.58(13) . .
B4 O1 Na1 108.29(12) 5_565 .
B3 O2 B8 123.69(17) . 1_545
B3 O2 Na1 93.39(12) . .
B8 O2 Na1 142.91(13) 1_545 .
B5 O3 B4 132.49(17) . .
B5 O3 Li1 89.54(17) . 1_565
B4 O3 Li1 137.63(17) . 1_565
B3 O4 B4 130.70(17) . .
B3 O4 Na1 90.81(12) . .
B4 O4 Na1 131.38(13) . .
B2 O5 B8 119.86(17) . .
B2 O5 Li1 120.20(17) . 5_565
B8 O5 Li1 116.03(16) . 5_565
B3 O6 B5 119.99(16) . 1_545
B3 O6 Li1 148.05(18) . .
B5 O6 Li1 89.21(17) 1_545 .
B2 O7 B6 118.59(17) 4_545 .
B2 O7 Na1 104.76(12) 4_545 .
B6 O7 Na1 136.65(14) . .
B7 O8 B1 118.01(17) 6_565 .
B7 O8 Li1 125.58(18) 6_565 3
B1 O8 Li1 116.40(17) . 3
B5 O9 B8 121.67(17) . .
B5 O9 Na1 127.33(14) . .
B8 O9 Na1 110.37(12) . .
B2 O10 B7 133.43(18) 4_545 .
B2 O10 Na1 91.10(13) 4_545 .
B7 O10 Na1 135.13(13) . .
B1 O11 B6 133.18(18) . .
B6 O12 B8 124.67(17) 4 .
B7 O13 B4 122.74(17) . 2

loop_
_geom_bond_atom_site_label_1
_geom_bond_atom_site_label_2
_geom_bond_distance
_geom_bond_site_symmetry_2
Li1 O8 1.952(4) 3_445
Li1 O6 1.988(4) .
Li1 O5 1.994(4) 5_565
Li1 O3 2.018(4) 1_545
Li1 B5 2.415(4) 1_545
Li1 Na1 3.838(4) 5_565
Na1 O9 2.3308(19) .
Na1 O2 2.349(2) .
Na1 O4 2.4175(19) .
Na1 O7 2.427(2) .
Na1 O1 2.4853(19) .
Na1 O10 2.737(2) .
Na1 B2 3.084(3) 4_545
Na1 Li1 3.838(4) 5_565
B1 O1 1.328(3) .
B1 O11 1.365(3) .
B1 O8 1.400(3) .
B2 O5 1.340(3) .
B2 O10 1.370(3) 4
B2 O7 1.382(3) 4
B2 Na1 3.084(3) 4
B3 O4 1.336(3) .
B3 O2 1.352(3) .
B3 O6 1.383(3) .
B4 O4 1.436(3) .
B4 O13 1.451(3) 2
B4 O3 1.466(3) .
B4 O1 1.501(3) 5_565
B5 O3 1.343(3) .
B5 O9 1.346(3) .
B5 O6 1.398(3) 1_565
B5 Li1 2.415(4) 1_565
B6 O12 1.313(3) 4_545
B6 O11 1.370(3) .
B6 O7 1.387(3) .
B7 O13 1.312(3) .
B7 O10 1.373(3) .
B7 O8 1.395(3) 6_566
B8 O12 1.440(3) .
B8 O2 1.443(3) 1_565
B8 O9 1.461(3) .
B8 O5 1.518(3) .
O1 B4 1.501(3) 5_565
O2 B8 1.443(3) 1_545
O3 Li1 2.018(4) 1_565
O5 Li1 1.994(4) 5_565
O6 B5 1.398(3) 1_545
O7 B2 1.383(3) 4_545
O8 B7 1.395(3) 6_565
O8 Li1 1.952(4) 3
O10 B2 1.370(3) 4_545
O12 B6 1.313(3) 4
O13 B4 1.451(3) 2
